data_7222107
loop_
_publ_author_name
'Tang, Si-Fu'
'Li, Xuebing'

_publ_section_title
;
 Lanthanide diphosphonates based on a V-shaped ligand: syntheses,
 structures, experimental and theoretical luminescence properties
;
_journal_issue 40
_journal_name_full CrystEngComm
_journal_page_first 7723
_journal_paper_doi 10.1039/C5CE01366F
_journal_volume 17
_journal_year 2015
_chemical_absolute_configuration unk
_chemical_formula_sum 'C21 H34 Dy2 O23 P6'
_chemical_formula_weight 1165.30
_chemical_name_systematic
;
 ?
;
_space_group_crystal_system cubic
_space_group_IT_number 199
_space_group_name_Hall 'I 2b 2c 3'
_space_group_name_H-M_alt 'I 21 3'
_symmetry_space_group_name_Hall 'I 2b 2c 3'
_symmetry_space_group_name_H-M 'I 21 3'
_atom_sites_solution_hydrogens mixed
_audit_creation_method SHELXL-2013
_audit_update_record
;
2015-08-24 deposited with the CCDC.
2015-09-10 downloaded from the CCDC.
;
_cell_angle_alpha 90
_cell_angle_beta 90
_cell_angle_gamma 90
_cell_formula_units_Z 4
_cell_length_a 15.9547(8)
_cell_length_b 15.9547(8)
_cell_length_c 15.9547(8)
_cell_measurement_temperature 296(2)
_cell_measurement_theta_max 26.310
_cell_measurement_theta_min 3.128
_cell_volume 4061.3(4)
_computing_cell_refinement 'Bruker XSCANS'
_computing_data_collection 'Bruker XSCANS'
_computing_data_reduction 'Bruker SHELXTL'
_computing_molecular_graphics 'Bruker SHELXTL'
_computing_publication_material 'Bruker SHELXTL'
_computing_structure_refinement 'SHELXL-2013 (Sheldrick, 2013)'
_computing_structure_solution 'Bruker SHELXTL'
_diffrn_ambient_temperature 296(2)
_diffrn_measured_fraction_theta_full 0.968
_diffrn_measured_fraction_theta_max 1.001
_diffrn_measurement_device_type 'Bruker P4'
_diffrn_radiation_type MoK\a
_diffrn_radiation_wavelength 0.71073
_diffrn_reflns_av_R_equivalents 0.0448
_diffrn_reflns_av_unetI/netI 0.0398
_diffrn_reflns_laue_measured_fraction_full 0.968
_diffrn_reflns_laue_measured_fraction_max 1.001
_diffrn_reflns_limit_h_max 18
_diffrn_reflns_limit_h_min -8
_diffrn_reflns_limit_k_max 18
_diffrn_reflns_limit_k_min -17
_diffrn_reflns_limit_l_max 18
_diffrn_reflns_limit_l_min -18
_diffrn_reflns_number 4423
_diffrn_reflns_point_group_measured_fraction_full 0.969
_diffrn_reflns_point_group_measured_fraction_max 1.003
_diffrn_reflns_theta_full 25.242
_diffrn_reflns_theta_max 24.999
_diffrn_reflns_theta_min 3.128
_exptl_absorpt_coefficient_mu 3.966
_exptl_absorpt_correction_T_max 0.435
_exptl_absorpt_correction_T_min 0.418
_exptl_absorpt_correction_type multi-scan
_exptl_crystal_colour colorless
_exptl_crystal_density_diffrn 1.906
_exptl_crystal_description cubic
_exptl_crystal_F_000 2264
_exptl_crystal_size_max 0.22
_exptl_crystal_size_mid 0.22
_exptl_crystal_size_min 0.22
_refine_diff_density_max 0.489
_refine_diff_density_min -0.292
_refine_diff_density_rms 0.077
_refine_ls_abs_structure_details
;
 Flack x determined using 472 quotients [(I+)-(I-)]/[(I+)+(I-)]
 (Parsons and Flack (2004), Acta Cryst. A60, s61).
;
_refine_ls_abs_structure_Flack -0.023(14)
_refine_ls_extinction_method none
_refine_ls_goodness_of_fit_ref 1.057
_refine_ls_hydrogen_treatment constr
_refine_ls_matrix_type full
_refine_ls_number_parameters 90
_refine_ls_number_reflns 1204
_refine_ls_number_restraints 0
_refine_ls_restrained_S_all 1.057
_refine_ls_R_factor_all 0.0298
_refine_ls_R_factor_gt 0.0243
_refine_ls_shift/su_max 0.066
_refine_ls_shift/su_mean 0.007
_refine_ls_structure_factor_coef Fsqd
_refine_ls_weighting_details
;
 w=1/[\s^2^(Fo^2^)+(0.0200P)^2^+0.0424P]
 where P=(Fo^2^+2Fc^2^)/3
;
_refine_ls_weighting_scheme calc
_refine_ls_wR_factor_gt 0.0473
_refine_ls_wR_factor_ref 0.0490
_reflns_Friedel_coverage 0.792
_reflns_friedel_fraction_full 0.969
_reflns_friedel_fraction_max 1.006
_reflns_number_gt 1112
_reflns_number_total 1204
_reflns_threshold_expression 'I > 2\s(I)'
_cod_data_source_file c5ce01366f2.cif
_cod_data_source_block 4
_cod_depositor_comments 'Adding full bibliography for 7222107--7222110.cif.'
_cod_original_cell_volume 4061.3(6)
_cod_database_code 7222107
_shelx_space_group_comment
;
The symmetry employed for this shelxl refinement is uniquely defined
by the following loop, which should always be used as a source of
symmetry information in preference to the above space-group names.
They are only intended as comments.
;
_shelxl_version_number 2013-2

loop_
_space_group_symop_operation_xyz
'x, y, z'
'-x+1/2, -y, z+1/2'
'-x, y+1/2, -z+1/2'
'x+1/2, -y+1/2, -z'
'z, x, y'
'z+1/2, -x+1/2, -y'
'-z+1/2, -x, y+1/2'
'-z, x+1/2, -y+1/2'
'y, z, x'
'-y, z+1/2, -x+1/2'
'y+1/2, -z+1/2, -x'
'-y+1/2, -z, x+1/2'
'x+1/2, y+1/2, z+1/2'
'-x+1, -y+1/2, z+1'
'-x+1/2, y+1, -z+1'
'x+1, -y+1, -z+1/2'
'z+1/2, x+1/2, y+1/2'
'z+1, -x+1, -y+1/2'
'-z+1, -x+1/2, y+1'
'-z+1/2, x+1, -y+1'
'y+1/2, z+1/2, x+1/2'
'-y+1/2, z+1, -x+1'
'y+1, -z+1, -x+1/2'
'-y+1, -z+1/2, x+1'

loop_
_atom_site_label
_atom_site_type_symbol
_atom_site_fract_x
_atom_site_fract_y
_atom_site_fract_z
_atom_site_U_iso_or_equiv
_atom_site_adp_type
_atom_site_occupancy
_atom_site_site_symmetry_order
_atom_site_calc_flag
_atom_site_refinement_flags_posn
_atom_site_refinement_flags_adp
_atom_site_refinement_flags_occupancy
_atom_site_disorder_assembly
_atom_site_disorder_group
Dy1 Dy 1.14114(2) 1.14114(2) 0.14114(2) 0.01432(2) Uani 1 3 d S T P . .
O1 O 1.04831(9) 0.89362(10) 0.11340(10) 0.0396(5) Uani 1 1 d . . . . .
H1B H 1.0337 0.8495 0.1353 0.059 Uiso 1 1 calc R U . . .
O2 O 1.15759(9) 1.00307(8) 0.12465(9) 0.0295(5) Uani 1 1 d . . . . .
O3 O 1.16036(10) 0.87637(9) 0.22022(8) 0.0332(5) Uani 1 1 d . . . . .
P1 P 1.14263(3) 0.91140(3) 0.13526(3) 0.02120(13) Uani 1 1 d . . . . .
C1 C 1.2500 0.89885(18) 0.0000 0.0220(9) Uani 1 2 d S T P . .
H1A H 1.2500 0.9571 0.0000 0.026 Uiso 1 2 calc R U P . .
C2 C 1.20478(13) 0.85608(14) 0.06014(12) 0.0260(6) Uani 1 1 d . . . . .
C3 C 1.20559(18) 0.76802(15) 0.06012(17) 0.0507(8) Uani 1 1 d . . . . .
H3A H 1.1759 0.7390 0.1010 0.061 Uiso 1 1 calc R U . . .
C4 C 1.2500 0.7240(2) 0.0000 0.0673(15) Uani 1 2 d S T P . .
O1W O 0.98211(12) 0.98211(12) -0.01789(12) 0.0588(9) Uani 1 3 d S T P . .
H1W H 0.9728 1.0303 -0.0399 0.071 Uiso 0.3333 1 d R U P . .
H2W H 0.9319 0.9677 -0.0190 0.071 Uiso 0.3333 1 d R U P . .
O2W O 1.0038(5) 0.7562(4) 0.18374(19) 0.0696(11) Uani 0.5 1 d . . P A -1
H3W H 0.9741 0.7576 0.1400 0.083 Uiso 0.5 1 d R U P A -1
H4W H 1.0131 0.7269 0.2268 0.083 Uiso 0.5 1 d R U P A -1
C5 C 1.2689(5) 0.6282(2) 0.0151(5) 0.083(2) Uani 0.5 1 d . . P B -1
H5A H 1.2234 0.6034 0.0457 0.125 Uiso 0.5 1 calc R U P B -1
H5B H 1.3197 0.6225 0.0467 0.125 Uiso 0.5 1 calc R U P B -1
H5C H 1.2749 0.6004 -0.0379 0.125 Uiso 0.5 1 calc R U P B -1

loop_
_atom_site_aniso_label
_atom_site_aniso_U_11
_atom_site_aniso_U_22
_atom_site_aniso_U_33
_atom_site_aniso_U_23
_atom_site_aniso_U_13
_atom_site_aniso_U_12
Dy1 0.01432(2) 0.01432(2) 0.01432(2) 0.00054(4) 0.00054(4) 0.00054(4)
O1 0.0312(9) 0.0374(9) 0.0501(10) 0.0038(8) 0.0011(7) -0.0077(7)
O2 0.0375(9) 0.0158(7) 0.0351(9) -0.0025(6) 0.0106(7) 0.0016(6)
O3 0.0451(9) 0.0378(9) 0.0167(7) 0.0037(6) 0.0069(7) 0.0085(7)
P1 0.0278(2) 0.0183(2) 0.0175(2) 0.0008(2) 0.0045(3) 0.0004(2)
C1 0.0383(18) 0.0086(14) 0.0190(16) 0.000 0.0010(13) 0.000
C2 0.0381(11) 0.0175(9) 0.0223(10) 0.0034(10) 0.0131(9) 0.0007(12)
C3 0.0810(18) 0.0218(12) 0.0494(15) 0.0091(12) 0.0425(14) 0.0000(13)
C4 0.121(3) 0.0105(17) 0.070(3) 0.000 0.062(2) 0.000
O1W 0.0588(9) 0.0588(9) 0.0588(9) -0.0046(11) -0.0046(11) -0.0046(11)
O2W 0.100(2) 0.0566(18) 0.0518(17) -0.005(4) 0.023(4) -0.0497(16)
C5 0.117(4) 0.017(2) 0.116(4) 0.010(4) 0.072(3) -0.007(3)

loop_
_atom_type_symbol
_atom_type_description
_atom_type_scat_dispersion_real
_atom_type_scat_dispersion_imag
_atom_type_scat_source
C C 0.0033 0.0016 'International Tables Vol C Tables 4.2.6.8 and 6.1.1.4'
H H 0.0000 0.0000 'International Tables Vol C Tables 4.2.6.8 and 6.1.1.4'
O O 0.0106 0.0060 'International Tables Vol C Tables 4.2.6.8 and 6.1.1.4'
P P 0.1023 0.0942 'International Tables Vol C Tables 4.2.6.8 and 6.1.1.4'
Dy Dy -0.1892 4.4098 'International Tables Vol C Tables 4.2.6.8 and 6.1.1.4'

loop_
_geom_angle_atom_site_label_1
_geom_angle_atom_site_label_2
_geom_angle_atom_site_label_3
_geom_angle
_geom_angle_site_symmetry_1
_geom_angle_site_symmetry_3
O2 Dy1 O2 90.78(5) . 5_654
O2 Dy1 O2 90.78(5) . 9_564
O2 Dy1 O2 90.78(5) 5_654 9_564
O2 Dy1 O3 88.70(5) . 16_465
O2 Dy1 O3 178.86(5) 5_654 16_465
O2 Dy1 O3 90.24(5) 9_564 16_465
O2 Dy1 O3 178.86(5) . 24_663
O2 Dy1 O3 90.24(5) 5_654 24_663
O2 Dy1 O3 88.70(5) 9_564 24_663
O3 Dy1 O3 90.29(5) 16_465 24_663
O2 Dy1 O3 90.25(5) . 20_645
O2 Dy1 O3 88.70(5) 5_654 20_645
O2 Dy1 O3 178.86(5) 9_564 20_645
O3 Dy1 O3 90.29(5) 16_465 20_645
O3 Dy1 O3 90.29(5) 24_663 20_645
P1 O2 Dy1 159.19(9) . .
P1 O3 Dy1 155.90(9) . 16_465
O2 P1 O3 116.08(8) . .
O2 P1 O1 107.77(9) . .
O3 P1 O1 108.39(9) . .
O2 P1 C2 108.61(9) . .
O3 P1 C2 108.58(9) . .
O1 P1 C2 107.06(9) . .
C2 C1 C2 120.8(3) 15_744 .
C1 C2 C3 119.3(2) . .
C1 C2 P1 120.76(18) . .
C3 C2 P1 119.92(17) . .
C4 C3 C2 120.8(2) . .
C3 C4 C3 119.0(3) 15_744 .
C3 C4 C5 120.0(3) 15_744 .
C3 C4 C5 118.9(3) . .

loop_
_geom_bond_atom_site_label_1
_geom_bond_atom_site_label_2
_geom_bond_distance
_geom_bond_site_symmetry_2
Dy1 O2 2.2339(12) .
Dy1 O2 2.2340(12) 5_654
Dy1 O2 2.2340(12) 9_564
Dy1 O3 2.2506(13) 16_465
Dy1 O3 2.2506(13) 24_663
Dy1 O3 2.2506(14) 20_645
O1 P1 1.5705(16) .
O2 P1 1.4916(13) .
O3 P1 1.4933(14) .
O3 Dy1 2.2506(13) 16_465
P1 C2 1.788(2) .
C1 C2 1.381(2) 15_744
C1 C2 1.381(2) .
C2 C3 1.405(3) .
C3 C4 1.384(3) .
C4 C3 1.384(3) 15_744
C4 C5 1.576(5) .
